data_4087156
loop_
_publ_author_name
'Burcher, Benjamin'
'Sanders, Kevin J.'
'Benda, Ladislav'
'Pintacuda, Guido'
'Jeanneau, Erwann'
'Danopoulos, Andreas A.'
'Braunstein, Pierre'
'Olivier-Bourbigou, H\'el\`ene'
'Breuil, Pierre-Alain R.'

_publ_section_title
;
 Straightforward Access to Stable, 16-Valence-Electron
 Phosphine-Stabilized Fe0 Olefin Complexes and Their Reactivity
;
_journal_issue 3
_journal_name_full Organometallics
_journal_page_first 605
_journal_paper_doi 10.1021/acs.organomet.6b00803
_journal_volume 36
_journal_year 2017
_chemical_formula_moiety 'C34 H42 Fe1 O1 P2 Si2'
_chemical_formula_sum 'C34 H42 Fe O P2 Si2'
_chemical_formula_weight 640.67
_space_group_IT_number 14
_symmetry_cell_setting monoclinic
_symmetry_space_group_name_Hall '-P 2yn'
_symmetry_space_group_name_H-M 'P 1 21/n 1'
_atom_sites_solution_hydrogens difmap
_atom_sites_solution_primary direct
_cell_angle_alpha 90
_cell_angle_beta 91.226(8)
_cell_angle_gamma 90
_cell_formula_units_Z 4
_cell_length_a 11.8727(12)
_cell_length_b 16.4005(13)
_cell_length_c 17.2880(13)
_cell_measurement_reflns_used 9213
_cell_measurement_temperature 150
_cell_measurement_theta_max 29.4170
_cell_measurement_theta_min 3.8580
_cell_volume 3365.5(5)
_computing_cell_refinement
;
CrysAlisPro, Agilent Technologies,
Version 1.171.37.34 (release 22-05-2014 CrysAlis171 .NET)
(compiled May 22 2014,16:03:01)
;
_computing_data_collection
;
CrysAlisPro, Agilent Technologies,
Version 1.171.37.34 (release 22-05-2014 CrysAlis171 .NET)
(compiled May 22 2014,16:03:01)
;
_computing_data_reduction
;
CrysAlisPro, Agilent Technologies,
Version 1.171.37.34 (release 22-05-2014 CrysAlis171 .NET)
(compiled May 22 2014,16:03:01)
;
_computing_molecular_graphics 'CAMERON (Watkin et al., 1996)'
_computing_publication_material 'CRYSTALS (Betteridge et al., 2003)'
_computing_structure_refinement 'CRYSTALS (Betteridge et al., 2003)'
_computing_structure_solution 'SIR97 (Altomare et al., 1999)'
_diffrn_ambient_temperature 150
_diffrn_detector 'CCD plate'
_diffrn_detector_area_resol_mean 10.4685
_diffrn_detector_type Atlas
_diffrn_measured_fraction_theta_full 0.998
_diffrn_measured_fraction_theta_max 0.885
_diffrn_measurement_device 'four-circle diffractometer'
_diffrn_measurement_device_type 'Xcalibur, Atlas, Gemini ultra'
_diffrn_measurement_method \w
_diffrn_radiation_monochromator graphite
_diffrn_radiation_probe x-ray
_diffrn_radiation_type 'Mo K\a'
_diffrn_radiation_wavelength 0.71073
_diffrn_reflns_av_R_equivalents 0.076
_diffrn_reflns_limit_h_max 15
_diffrn_reflns_limit_h_min -16
_diffrn_reflns_limit_k_max 20
_diffrn_reflns_limit_k_min -22
_diffrn_reflns_limit_l_max 23
_diffrn_reflns_limit_l_min -21
_diffrn_reflns_number 38910
_diffrn_reflns_theta_full 26.492
_diffrn_reflns_theta_max 29.681
_diffrn_reflns_theta_min 3.142
_diffrn_source 'Enhance (Mo) X-ray Source'
_diffrn_standards_number 0
_exptl_absorpt_coefficient_mu 0.639
_exptl_absorpt_correction_T_max 0.929
_exptl_absorpt_correction_T_min 0.757
_exptl_absorpt_correction_type analytical
_exptl_absorpt_process_details
;
CrysAlisPro, Agilent Technologies,
Version 1.171.37.34 (release 22-05-2014 CrysAlis171 .NET)
(compiled May 22 2014,16:03:01)
Analytical numeric absorption correction using a multifaceted crystal
            model based on expressions derived by R.C. Clark & J.S. Reid.
(Clark, R. C. & Reid, J. S. (1995). Acta Cryst. A51, 887-897)
Empirical absorption correction using spherical harmonics,
 implemented in SCALE3 ABSPACK scaling algorithm.
;
_exptl_crystal_colour black
_exptl_crystal_density_diffrn 1.264
_exptl_crystal_density_method 'not measured'
_exptl_crystal_description needle
_exptl_crystal_F_000 1352
_exptl_crystal_size_max 0.627
_exptl_crystal_size_mid 0.145
_exptl_crystal_size_min 0.133
_refine_diff_density_max 0.81
_refine_diff_density_min -1.06
_refine_ls_extinction_method None
_refine_ls_goodness_of_fit_ref 1.0288
_refine_ls_hydrogen_treatment constr
_refine_ls_matrix_type full
_refine_ls_number_parameters 361
_refine_ls_number_reflns 8426
_refine_ls_number_restraints 0
_refine_ls_R_factor_all 0.0775
_refine_ls_R_factor_gt 0.0543
_refine_ls_shift/su_max 0.0009567
_refine_ls_shift/su_mean 0.0000399
_refine_ls_structure_factor_coef Fsqd
_refine_ls_weighting_details
;
 Method, part 1, Chebychev polynomial, (Watkin, 1994, Prince, 1982) 
 [weight] = 1.0/[A~0~*T~0~(x)+A~1~*T~1~(x) ... +A~n-1~]*T~n-1~(x)] 
 where A~i~ are the Chebychev coefficients listed below and x= Fcalc/Fmax 
 Method = Robust Weighting (Prince, 1982) 
 W = [weight] * [1-(deltaF/6*sigmaF)^2^]^2^ 
 A~i~ are: 
 765. 0.107E+04 567. 131. 
;
_refine_ls_weighting_scheme calc
_refine_ls_wR_factor_all 0.1221
_refine_ls_wR_factor_gt 0.0914
_refine_ls_wR_factor_ref 0.1221
_reflns_limit_h_max 16
_reflns_limit_h_min -16
_reflns_limit_k_max 22
_reflns_limit_k_min 0
_reflns_limit_l_max 23
_reflns_limit_l_min 0
_reflns_number_gt 6362
_reflns_number_total 8442
_reflns_threshold_expression I>2.0\s(I)
_oxford_diffrn_Wilson_B_factor 2.01
_oxford_diffrn_Wilson_scale 0.21
_oxford_refine_ls_r_factor_ref 0.0775
_oxford_refine_ls_scale 2.701(16)
_oxford_reflns_number_all 8427
_oxford_reflns_threshold_expression_ref I>-3.0\s(I)
_cod_data_source_file om6b00803_si_002.cif
_cod_data_source_block 1
_cod_original_sg_symbol_H-M 'P 1 21/n 1 '
_cod_original_formula_sum 'C34 H42 Fe1 O1 P2 Si2'
_cod_database_code 4087156

loop_
_symmetry_equiv_pos_as_xyz
x,y,z
-x,-y,-z
-x+1/2,y+1/2,-z+1/2
x+1/2,-y+1/2,z+1/2

loop_
_atom_site_label
_atom_site_type_symbol
_atom_site_fract_x
_atom_site_fract_y
_atom_site_fract_z
_atom_site_U_iso_or_equiv
_atom_site_occupancy
_atom_site_adp_type
_atom_site_refinement_flags_posn
Si1 Si 0.51166(8) 0.71440(6) 0.28463(6) 0.0279 1.0000 Uani .
Si2 Si 0.53958(9) 0.84950(7) 0.39747(6) 0.0310 1.0000 Uani .
C1 C 0.7208(3) 0.6268(2) 0.2983(2) 0.0311 1.0000 Uani .
C2 C 0.6662(3) 0.7018(2) 0.28407(17) 0.0262 1.0000 Uani .
C3 C 0.6245(3) 0.7749(2) 0.45377(19) 0.0268 1.0000 Uani .
C4 C 0.7346(3) 0.7894(2) 0.4844(2) 0.0290 1.0000 Uani .
C5 C 0.4453(4) 0.6311(3) 0.3406(3) 0.0471 1.0000 Uani .
C6 C 0.4534(4) 0.7146(3) 0.1837(2) 0.0412 1.0000 Uani .
C7 C 0.4213(4) 0.8881(3) 0.4568(3) 0.0489 1.0000 Uani .
C8 C 0.6202(4) 0.9389(3) 0.3639(3) 0.0439 1.0000 Uani .
C9 C 0.9841(3) 0.8374(2) 0.3962(2) 0.0268 1.0000 Uani .
C10 C 0.9264(3) 0.8988(2) 0.3569(2) 0.0349 1.0000 Uani .
C11 C 0.9635(4) 0.9793(2) 0.3601(3) 0.0422 1.0000 Uani .
C12 C 1.0582(4) 0.9989(3) 0.4041(3) 0.0437 1.0000 Uani .
C13 C 1.1162(4) 0.9385(2) 0.4435(3) 0.0423 1.0000 Uani .
C14 C 1.0800(3) 0.8580(2) 0.4393(2) 0.0326 1.0000 Uani .
C15 C 0.7414(3) 0.5978(2) 0.56899(19) 0.0254 1.0000 Uani .
C16 C 0.6248(3) 0.5977(2) 0.5788(2) 0.0327 1.0000 Uani .
C17 C 0.5800(4) 0.6016(3) 0.6517(2) 0.0398 1.0000 Uani .
C18 C 0.6501(4) 0.6076(3) 0.7167(2) 0.0428 1.0000 Uani .
C19 C 0.7646(4) 0.6086(3) 0.7077(2) 0.0418 1.0000 Uani .
C20 C 0.8102(3) 0.6029(2) 0.6349(2) 0.0339 1.0000 Uani .
C21 C 0.7724(3) 0.4878(2) 0.44332(19) 0.0240 1.0000 Uani .
C22 C 0.7104(3) 0.4328(2) 0.4866(2) 0.0294 1.0000 Uani .
C23 C 0.6984(3) 0.3517(2) 0.4639(2) 0.0345 1.0000 Uani .
C24 C 0.7491(3) 0.3246(2) 0.3976(2) 0.0368 1.0000 Uani .
C25 C 0.8107(4) 0.3781(2) 0.3534(2) 0.0365 1.0000 Uani .
C26 C 0.8212(3) 0.4591(2) 0.3759(2) 0.0300 1.0000 Uani .
C27 C 0.9483(3) 0.5969(2) 0.4813(2) 0.0262 1.0000 Uani .
C28 C 0.9947(3) 0.6833(2) 0.4751(2) 0.0261 1.0000 Uani .
C29 C 1.0074(3) 0.6920(2) 0.30766(19) 0.0250 1.0000 Uani .
C30 C 1.0961(3) 0.6366(2) 0.3140(2) 0.0349 1.0000 Uani .
C31 C 1.1479(4) 0.6071(3) 0.2479(3) 0.0452 1.0000 Uani .
C32 C 1.1128(4) 0.6327(3) 0.1753(3) 0.0438 1.0000 Uani .
C33 C 1.0247(4) 0.6882(3) 0.1685(2) 0.0419 1.0000 Uani .
C34 C 0.9724(3) 0.7165(3) 0.2341(2) 0.0346 1.0000 Uani .
Fe1 Fe 0.73928(4) 0.70518(3) 0.39334(3) 0.0212 1.0000 Uani .
P1 P 0.92926(7) 0.73260(5) 0.38978(5) 0.0225 1.0000 Uani .
H341 H 0.9131 0.7533 0.2293 0.0420 1.0000 Uiso R
H331 H 1.0009 0.7065 0.1191 0.0511 1.0000 Uiso R
H321 H 1.1478 0.6136 0.1307 0.0529 1.0000 Uiso R
H311 H 1.2063 0.5690 0.2530 0.0553 1.0000 Uiso R
H301 H 1.1206 0.6188 0.3627 0.0429 1.0000 Uiso R
H101 H 0.8616 0.8854 0.3272 0.0429 1.0000 Uiso R
H111 H 0.9246 1.0192 0.3312 0.0520 1.0000 Uiso R
H121 H 1.0828 1.0534 0.4077 0.0534 1.0000 Uiso R
H131 H 1.1801 0.9524 0.4743 0.0513 1.0000 Uiso R
H141 H 1.1195 0.8177 0.4670 0.0399 1.0000 Uiso R
P2 P 0.79307(7) 0.59564(5) 0.47014(5) 0.0219 1.0000 Uani .
H161 H 0.5773 0.5949 0.5346 0.0399 1.0000 Uiso R
H171 H 0.5016 0.6005 0.6576 0.0493 1.0000 Uiso R
H181 H 0.6206 0.6114 0.7669 0.0519 1.0000 Uiso R
H191 H 0.8119 0.6134 0.7516 0.0512 1.0000 Uiso R
H201 H 0.8883 0.6020 0.6298 0.0409 1.0000 Uiso R
H261 H 0.8608 0.4948 0.3445 0.0373 1.0000 Uiso R
H251 H 0.8450 0.3607 0.3083 0.0450 1.0000 Uiso R
H241 H 0.7417 0.2698 0.3829 0.0452 1.0000 Uiso R
H231 H 0.6567 0.3156 0.4937 0.0424 1.0000 Uiso R
H221 H 0.6772 0.4505 0.5324 0.0363 1.0000 Uiso R
H272 H 0.9703 0.5726 0.5300 0.0322 1.0000 Uiso R
H271 H 0.9786 0.5640 0.4385 0.0320 1.0000 Uiso R
H282 H 1.0764 0.6819 0.4700 0.0321 1.0000 Uiso R
H281 H 0.9748 0.7144 0.5201 0.0316 1.0000 Uiso R
H41 H 0.7710 0.8421 0.4746 0.0352 1.0000 Uiso R
H42 H 0.7547 0.7689 0.5352 0.0347 1.0000 Uiso R
O1 O 0.4817(2) 0.80396(17) 0.32188(17) 0.0413 1.0000 Uani .
H11 H 0.6764 0.5780 0.3080 0.0378 1.0000 Uiso R
H12 H 0.7894 0.6134 0.2706 0.0381 1.0000 Uiso R
H21 H 0.7053 0.7368 0.2471 0.0326 1.0000 Uiso R
H52 H 0.3681 0.6462 0.3488 0.0718 1.0000 Uiso R
H51 H 0.4500 0.5809 0.3124 0.0722 1.0000 Uiso R
H53 H 0.4845 0.6260 0.3901 0.0722 1.0000 Uiso R
H61 H 0.4835 0.7603 0.1560 0.0632 1.0000 Uiso R
H62 H 0.3724 0.7179 0.1847 0.0630 1.0000 Uiso R
H63 H 0.4752 0.6651 0.1596 0.0634 1.0000 Uiso R
H82 H 0.5709 0.9780 0.3403 0.0668 1.0000 Uiso R
H83 H 0.6743 0.9228 0.3259 0.0670 1.0000 Uiso R
H81 H 0.6585 0.9646 0.4075 0.0673 1.0000 Uiso R
H72 H 0.3757 0.9244 0.4255 0.0750 1.0000 Uiso R
H73 H 0.4518 0.9175 0.5005 0.0751 1.0000 Uiso R
H71 H 0.3772 0.8426 0.4742 0.0754 1.0000 Uiso R
H31 H 0.5788 0.7396 0.4869 0.0335 1.0000 Uiso R

loop_
_atom_site_aniso_label
_atom_site_aniso_U_11
_atom_site_aniso_U_22
_atom_site_aniso_U_33
_atom_site_aniso_U_23
_atom_site_aniso_U_13
_atom_site_aniso_U_12
Si1 0.0290(5) 0.0258(5) 0.0286(5) 0.0022(4) -0.0081(4) 0.0011(4)
Si2 0.0282(5) 0.0299(5) 0.0346(5) -0.0053(4) -0.0055(4) 0.0095(4)
C1 0.0336(19) 0.0289(18) 0.0305(18) -0.0040(14) -0.0035(14) 0.0067(15)
C2 0.0342(18) 0.0324(18) 0.0117(13) 0.0029(12) -0.0069(12) 0.0000(15)
C3 0.0276(17) 0.0280(17) 0.0249(16) -0.0043(13) 0.0017(13) 0.0073(14)
C4 0.0304(17) 0.0309(18) 0.0254(16) -0.0042(14) -0.0057(13) 0.0053(15)
C5 0.037(2) 0.053(3) 0.051(3) 0.015(2) -0.0035(19) -0.011(2)
C6 0.048(2) 0.036(2) 0.039(2) -0.0021(17) -0.0190(18) 0.0032(18)
C7 0.038(2) 0.052(3) 0.057(3) -0.002(2) 0.004(2) 0.017(2)
C8 0.043(2) 0.036(2) 0.053(3) 0.0053(19) -0.004(2) 0.0065(18)
C9 0.0262(16) 0.0227(16) 0.0317(18) 0.0006(13) 0.0050(13) -0.0003(13)
C10 0.0308(19) 0.0282(18) 0.046(2) 0.0055(16) -0.0031(16) 0.0033(15)
C11 0.042(2) 0.0271(19) 0.058(3) 0.0071(18) 0.0009(19) 0.0047(17)
C12 0.040(2) 0.0274(19) 0.064(3) -0.0003(19) 0.005(2) -0.0018(17)
C13 0.033(2) 0.032(2) 0.062(3) -0.0058(19) -0.0023(19) -0.0069(17)
C14 0.0280(18) 0.0293(18) 0.040(2) 0.0009(16) -0.0034(15) 0.0000(15)
C15 0.0340(18) 0.0197(15) 0.0227(15) -0.0001(12) 0.0023(13) 0.0029(13)
C16 0.0339(19) 0.0335(19) 0.0307(18) 0.0021(15) 0.0042(15) 0.0046(16)
C17 0.042(2) 0.039(2) 0.040(2) 0.0070(18) 0.0106(17) 0.0075(18)
C18 0.060(3) 0.042(2) 0.0271(19) 0.0020(17) 0.0128(18) 0.002(2)
C19 0.054(3) 0.045(2) 0.0258(19) -0.0042(17) -0.0039(17) -0.005(2)
C20 0.043(2) 0.035(2) 0.0243(17) 0.0015(15) -0.0021(15) -0.0059(17)
C21 0.0275(16) 0.0204(15) 0.0239(15) 0.0033(12) -0.0041(13) 0.0014(13)
C22 0.0299(18) 0.0279(17) 0.0304(18) 0.0007(14) -0.0030(14) -0.0018(14)
C23 0.035(2) 0.0275(18) 0.040(2) 0.0024(16) -0.0044(16) -0.0066(15)
C24 0.044(2) 0.0261(18) 0.040(2) -0.0040(16) -0.0136(17) -0.0003(16)
C25 0.050(2) 0.0319(19) 0.0278(18) -0.0061(15) -0.0041(16) 0.0080(17)
C26 0.038(2) 0.0267(17) 0.0255(17) 0.0000(14) -0.0032(14) 0.0031(15)
C27 0.0240(16) 0.0253(16) 0.0290(17) 0.0049(13) -0.0043(13) 0.0071(13)
C28 0.0253(16) 0.0239(16) 0.0289(17) 0.0016(13) -0.0033(13) -0.0012(13)
C29 0.0241(16) 0.0261(16) 0.0248(16) -0.0010(13) 0.0025(12) -0.0028(13)
C30 0.0285(18) 0.040(2) 0.036(2) 0.0036(17) 0.0043(15) 0.0065(16)
C31 0.038(2) 0.047(2) 0.052(3) -0.005(2) 0.0120(19) 0.0074(19)
C32 0.047(2) 0.046(2) 0.039(2) -0.0114(19) 0.0152(19) -0.007(2)
C33 0.053(3) 0.046(2) 0.0274(19) -0.0009(17) 0.0044(17) -0.004(2)
C34 0.036(2) 0.041(2) 0.0268(18) 0.0032(16) 0.0007(15) 0.0019(17)
Fe1 0.0215(2) 0.0214(2) 0.0206(2) 0.00077(18) -0.00200(17) 0.00233(18)
P1 0.0223(4) 0.0228(4) 0.0224(4) 0.0021(3) -0.0016(3) 0.0020(3)
P2 0.0239(4) 0.0206(4) 0.0210(4) 0.0007(3) -0.0003(3) 0.0021(3)
O1 0.0412(16) 0.0371(15) 0.0445(16) -0.0078(13) -0.0221(13) 0.0149(13)

loop_
_atom_type_symbol
_atom_type_scat_dispersion_real
_atom_type_scat_dispersion_imag
_atom_type_scat_Cromer_Mann_a1
_atom_type_scat_Cromer_Mann_b1
_atom_type_scat_Cromer_Mann_a2
_atom_type_scat_Cromer_Mann_b2
_atom_type_scat_Cromer_Mann_a3
_atom_type_scat_Cromer_Mann_b3
_atom_type_scat_Cromer_Mann_a4
_atom_type_scat_Cromer_Mann_b4
_atom_type_scat_Cromer_Mann_c
_atom_type_scat_source
C 0.0033 0.0016 2.3100 20.8439 1.0200 10.2075 1.5886 0.5687 0.8650 51.6512 0.2156 'International Tables Vol C 4.2.6.8 and 6.1.1.4'
H 0.0000 0.0000 0.4930 10.5109 0.3229 26.1257 0.1402 3.1424 0.0408 57.7998 0.0030 'International Tables Vol C 4.2.6.8 and 6.1.1.4'
N 0.0061 0.0033 12.2126 0.0057 3.1322 9.8933 2.0125 28.9975 1.1663 0.5826 -11.5290 'International Tables Vol C 4.2.6.8 and 6.1.1.4'
O 0.0106 0.0060 3.0485 13.2771 2.2868 5.7011 1.5463 0.3239 0.8670 32.9089 0.2508 'International Tables Vol C 4.2.6.8 and 6.1.1.4'
P 0.1023 0.0942 6.4345 1.9067 4.1791 27.1570 1.7800 0.5260 1.4908 68.1645 1.1149 'International Tables Vol C 4.2.6.8 and 6.1.1.4'
Fe 0.3463 0.8444 11.7695 4.7611 7.3573 0.3072 3.5222 15.3535 2.3045 76.8805 1.0369 'International Tables Vol C 4.2.6.8 and 6.1.1.4'
Si 0.0817 0.0704 6.2915 2.4386 3.0353 32.3337 1.9891 0.6785 1.5410 81.6937 1.1407 'International Tables Vol C 4.2.6.8 and 6.1.1.4'

loop_
_geom_angle_atom_site_label_1
_geom_angle_atom_site_label_2
_geom_angle_atom_site_label_3
_geom_angle
_geom_angle_publ_flag
C2 Si1 C5 110.64(18) yes
C2 Si1 C6 110.14(18) yes
C5 Si1 C6 109.6(2) yes
C2 Si1 O1 109.00(16) yes
C5 Si1 O1 110.8(2) yes
C6 Si1 O1 106.61(17) yes
C3 Si2 C7 110.07(19) yes
C3 Si2 C8 114.17(18) yes
C7 Si2 C8 107.7(2) yes
C3 Si2 O1 109.38(15) yes
C7 Si2 O1 106.53(19) yes
C8 Si2 O1 108.74(19) yes
C2 C1 Fe1 68.98(19) yes
C2 C1 H11 119.9 no
Fe1 C1 H11 114.7 no
C2 C1 H12 119.6 no
Fe1 C1 H12 116.6 no
H11 C1 H12 111.0 no
C1 C2 Si1 123.4(3) yes
C1 C2 Fe1 71.39(19) yes
Si1 C2 Fe1 112.99(17) yes
C1 C2 H21 113.6 no
Si1 C2 H21 114.9 no
Fe1 C2 H21 112.6 no
Si2 C3 C4 124.9(3) yes
Si2 C3 Fe1 117.10(17) yes
C4 C3 Fe1 70.81(19) yes
Si2 C3 H31 113.2 no
C4 C3 H31 113.3 no
Fe1 C3 H31 110.2 no
C3 C4 Fe1 69.43(19) yes
C3 C4 H41 119.3 no
Fe1 C4 H41 115.6 no
C3 C4 H42 119.3 no
Fe1 C4 H42 116.3 no
H41 C4 H42 111.2 no
Si1 C5 H52 107.7 no
Si1 C5 H51 109.7 no
H52 C5 H51 111.1 no
Si1 C5 H53 108.8 no
H52 C5 H53 109.4 no
H51 C5 H53 110.0 no
Si1 C6 H61 109.4 no
Si1 C6 H62 109.6 no
H61 C6 H62 110.3 no
Si1 C6 H63 108.0 no
H61 C6 H63 109.9 no
H62 C6 H63 109.7 no
Si2 C7 H72 108.7 no
Si2 C7 H73 109.1 no
H72 C7 H73 109.2 no
Si2 C7 H71 109.2 no
H72 C7 H71 110.6 no
H73 C7 H71 110.0 no
Si2 C8 H82 110.5 no
Si2 C8 H83 110.6 no
H82 C8 H83 107.7 no
Si2 C8 H81 109.9 no
H82 C8 H81 108.3 no
H83 C8 H81 109.9 no
C10 C9 C14 118.4(3) yes
C10 C9 P1 118.6(3) yes
C14 C9 P1 123.0(3) yes
C9 C10 C11 121.1(4) yes
C9 C10 H101 119.1 no
C11 C10 H101 119.8 no
C10 C11 C12 119.7(4) yes
C10 C11 H111 119.2 no
C12 C11 H111 121.1 no
C11 C12 C13 119.7(4) yes
C11 C12 H121 120.4 no
C13 C12 H121 119.9 no
C12 C13 C14 120.4(4) yes
C12 C13 H131 119.3 no
C14 C13 H131 120.3 no
C9 C14 C13 120.6(4) yes
C9 C14 H141 119.8 no
C13 C14 H141 119.6 no
C16 C15 C20 117.8(3) yes
C16 C15 P2 117.8(3) yes
C20 C15 P2 124.3(3) yes
C15 C16 C17 120.8(4) yes
C15 C16 H161 118.7 no
C17 C16 H161 120.5 no
C16 C17 C18 120.5(4) yes
C16 C17 H171 120.1 no
C18 C17 H171 119.4 no
C17 C18 C19 119.2(4) yes
C17 C18 H181 121.4 no
C19 C18 H181 119.4 no
C18 C19 C20 120.6(4) yes
C18 C19 H191 119.2 no
C20 C19 H191 120.1 no
C15 C20 C19 121.0(4) yes
C15 C20 H201 119.4 no
C19 C20 H201 119.6 no
C22 C21 C26 117.7(3) yes
C22 C21 P2 123.7(3) yes
C26 C21 P2 118.6(3) yes
C21 C22 C23 121.2(4) yes
C21 C22 H221 119.3 no
C23 C22 H221 119.4 no
C22 C23 C24 119.8(4) yes
C22 C23 H231 120.1 no
C24 C23 H231 120.0 no
C23 C24 C25 120.0(4) yes
C23 C24 H241 119.6 no
C25 C24 H241 120.4 no
C24 C25 C26 119.8(4) yes
C24 C25 H251 120.9 no
C26 C25 H251 119.3 no
C21 C26 C25 121.4(4) yes
C21 C26 H261 119.9 no
C25 C26 H261 118.7 no
C28 C27 P2 111.3(2) yes
C28 C27 H272 110.8 no
P2 C27 H272 109.7 no
C28 C27 H271 108.4 no
P2 C27 H271 107.1 no
H272 C27 H271 109.4 no
C27 C28 P1 108.5(2) yes
C27 C28 H282 110.2 no
P1 C28 H282 110.0 no
C27 C28 H281 109.9 no
P1 C28 H281 107.9 no
H282 C28 H281 110.2 no
C30 C29 C34 118.1(3) yes
C30 C29 P1 124.7(3) yes
C34 C29 P1 117.2(3) yes
C29 C30 C31 120.5(4) yes
C29 C30 H301 119.7 no
C31 C30 H301 119.7 no
C30 C31 C32 120.6(4) yes
C30 C31 H311 119.6 no
C32 C31 H311 119.8 no
C31 C32 C33 119.3(4) yes
C31 C32 H321 121.1 no
C33 C32 H321 119.7 no
C32 C33 C34 120.0(4) yes
C32 C33 H331 119.8 no
C34 C33 H331 120.2 no
C29 C34 C33 121.5(4) yes
C29 C34 H341 118.6 no
C33 C34 H341 119.8 no
C4 Fe1 C1 171.83(14) yes
C4 Fe1 C3 39.76(13) yes
C1 Fe1 C3 132.34(14) yes
C4 Fe1 C2 133.49(14) yes
C1 Fe1 C2 39.63(13) yes
C3 Fe1 C2 102.01(14) yes
C4 Fe1 P1 86.18(10) yes
C1 Fe1 P1 100.69(11) yes
C3 Fe1 P1 124.02(10) yes
C2 Fe1 P1 111.97(10) yes
C4 Fe1 P2 95.29(10) yes
C1 Fe1 P2 89.80(10) yes
C3 Fe1 P2 108.31(10) yes
C2 Fe1 P2 127.56(11) yes
P1 Fe1 P2 84.75(3) yes
C9 P1 C28 102.71(16) yes
C9 P1 C29 101.57(15) yes
C28 P1 C29 104.39(16) yes
C9 P1 Fe1 121.77(11) yes
C28 P1 Fe1 106.85(12) yes
C29 P1 Fe1 117.46(11) yes
C27 P2 C21 99.43(15) yes
C27 P2 C15 104.86(16) yes
C21 P2 C15 102.03(15) yes
C27 P2 Fe1 108.24(11) yes
C21 P2 Fe1 124.51(11) yes
C15 P2 Fe1 115.25(11) yes
Si1 O1 Si2 128.80(16) yes

loop_
_geom_bond_atom_site_label_1
_geom_bond_atom_site_label_2
_geom_bond_distance
_geom_bond_publ_flag
Si1 C2 1.847(4) yes
Si1 C5 1.859(4) yes
Si1 C6 1.863(4) yes
Si1 O1 1.646(3) yes
Si2 C3 1.850(4) yes
Si2 C7 1.867(4) yes
Si2 C8 1.851(4) yes
Si2 O1 1.643(3) yes
C1 C2 1.409(5) yes
C1 Fe1 2.094(4) yes
C1 H11 0.974 no
C1 H12 0.979 no
C2 Fe1 2.063(3) yes
C2 H21 0.984 no
C3 C4 1.419(5) yes
C3 Fe1 2.077(3) yes
C3 H31 0.985 no
C4 Fe1 2.095(3) yes
C4 H41 0.982 no
C4 H42 0.967 no
C5 H52 0.963 no
C5 H51 0.960 no
C5 H53 0.968 no
C6 H61 0.963 no
C6 H62 0.964 no
C6 H63 0.950 no
C7 H72 0.964 no
C7 H73 0.961 no
C7 H71 0.964 no
C8 H82 0.953 no
C8 H83 0.967 no
C8 H81 0.968 no
C9 C10 1.387(5) yes
C9 C14 1.390(5) yes
C9 P1 1.840(4) yes
C10 C11 1.393(5) yes
C10 H101 0.942 no
C11 C12 1.382(6) yes
C11 H111 0.939 no
C12 C13 1.379(6) yes
C12 H121 0.941 no
C13 C14 1.389(5) yes
C13 H131 0.945 no
C14 H141 0.937 no
C15 C16 1.397(5) yes
C15 C20 1.389(5) yes
C15 P2 1.829(3) yes
C16 C17 1.380(5) yes
C16 H161 0.941 no
C17 C18 1.387(6) yes
C17 H171 0.939 no
C18 C19 1.372(6) yes
C18 H181 0.945 no
C19 C20 1.385(5) yes
C19 H191 0.937 no
C20 H201 0.934 no
C21 C22 1.392(5) yes
C21 C26 1.394(5) yes
C21 P2 1.844(3) yes
C22 C23 1.394(5) yes
C22 H221 0.938 no
C23 C24 1.380(6) yes
C23 H231 0.933 no
C24 C25 1.384(6) yes
C24 H241 0.937 no
C25 C26 1.389(5) yes
C25 H251 0.932 no
C26 H261 0.931 no
C27 C28 1.524(5) yes
C27 P2 1.849(3) yes
C27 H272 0.963 no
C27 H271 0.989 no
C28 P1 1.840(3) yes
C28 H282 0.976 no
C28 H281 0.964 no
C29 C30 1.394(5) yes
C29 C34 1.389(5) yes
C29 P1 1.837(3) yes
C30 C31 1.395(5) yes
C30 H301 0.933 no
C31 C32 1.380(6) yes
C31 H311 0.937 no
C32 C33 1.389(6) yes
C32 H321 0.937 no
C33 C34 1.384(5) yes
C33 H331 0.942 no
C34 H341 0.930 no
Fe1 P1 2.3021(10) yes
Fe1 P2 2.3155(10) yes
